data_1517074
loop_
_publ_author_name
'Peng, Jing'
'Chen, Chao'
'Chen, Junjie'
'Su, Xiang'
'Xi, Chanjuan'
'Chen, Hui'

_publ_section_title
;
 Cu-Catalyzed Arylcarbocyclization of Alkynes with Diaryliodonium Salts
 through C-C Bond Formation on Inert C(sp3)-H Bond.
;
_journal_issue 14
_journal_name_full 'Organic letters'
_journal_page_first 3776
_journal_paper_doi 10.1021/ol501655g
_journal_volume 16
_journal_year 2014
_chemical_formula_moiety 'C23 H20'
_chemical_formula_sum 'C23 H20'
_chemical_formula_weight 296.39
_chemical_name_systematic
; 
 ? 
;
_space_group_IT_number 2
_symmetry_cell_setting triclinic
_symmetry_space_group_name_Hall '-P 1'
_symmetry_space_group_name_H-M 'P -1'
_atom_sites_solution_hydrogens geom
_atom_sites_solution_primary direct
_atom_sites_solution_secondary difmap
_audit_creation_method SHELXL-97
_cell_angle_alpha 81.48(5)
_cell_angle_beta 82.58(5)
_cell_angle_gamma 77.41(4)
_cell_formula_units_Z 2
_cell_length_a 5.606(3)
_cell_length_b 8.951(7)
_cell_length_c 17.058(11)
_cell_measurement_reflns_used 64
_cell_measurement_temperature 295(2)
_cell_measurement_theta_max 12.52
_cell_measurement_theta_min 4.99
_cell_volume 822.0(10)
_computing_cell_refinement 'XSCANS (Bruker, 1997)'
_computing_data_collection 'XSCANS (Bruker, 1997)'
_computing_data_reduction 'XSCANS (Bruker, 1997)'
_computing_molecular_graphics 'SHELXTL (Bruker, 1997)'
_computing_publication_material 'SHELXTL (Bruker, 1997)'
_computing_structure_refinement 'SHELXL-97 (Sheldrick, 1997)'
_computing_structure_solution 'SHELXS-97 (Sheldrick, 1990)'
_diffrn_ambient_temperature 295(2)
_diffrn_measured_fraction_theta_full 0.988
_diffrn_measured_fraction_theta_max 0.988
_diffrn_measurement_device_type 'Bruker P4'
_diffrn_measurement_method '\w scans'
_diffrn_radiation_monochromator graphite
_diffrn_radiation_source 'fine-focus sealed tube'
_diffrn_radiation_type MoK\a
_diffrn_radiation_wavelength 0.71073
_diffrn_reflns_av_R_equivalents 0.0651
_diffrn_reflns_av_sigmaI/netI 0.0873
_diffrn_reflns_limit_h_max 6
_diffrn_reflns_limit_h_min -1
_diffrn_reflns_limit_k_max 10
_diffrn_reflns_limit_k_min -10
_diffrn_reflns_limit_l_max 20
_diffrn_reflns_limit_l_min -20
_diffrn_reflns_number 3823
_diffrn_reflns_theta_full 25.05
_diffrn_reflns_theta_max 25.05
_diffrn_reflns_theta_min 2.35
_diffrn_standards_decay_% 0
_diffrn_standards_interval_count 97
_diffrn_standards_number 3
_exptl_absorpt_coefficient_mu 0.067
_exptl_absorpt_correction_type none
_exptl_crystal_colour colorless
_exptl_crystal_density_diffrn 1.198
_exptl_crystal_density_meas ?
_exptl_crystal_density_method 'not measured'
_exptl_crystal_description prism
_exptl_crystal_F_000 316
_exptl_crystal_size_max 0.40
_exptl_crystal_size_mid 0.40
_exptl_crystal_size_min 0.30
_refine_diff_density_max 0.295
_refine_diff_density_min -0.259
_refine_diff_density_rms 0.067
_refine_ls_extinction_coef 0.050(6)
_refine_ls_extinction_expression Fc^*^=kFc[1+0.001xFc^2^\l^3^/sin(2\q)]^-1/4^
_refine_ls_extinction_method SHELXL
_refine_ls_goodness_of_fit_ref 1.886
_refine_ls_hydrogen_treatment constr
_refine_ls_matrix_type full
_refine_ls_number_parameters 209
_refine_ls_number_reflns 2896
_refine_ls_number_restraints 0
_refine_ls_restrained_S_all 1.886
_refine_ls_R_factor_all 0.1720
_refine_ls_R_factor_gt 0.1114
_refine_ls_shift/su_max 0.007
_refine_ls_shift/su_mean 0.002
_refine_ls_structure_factor_coef Fsqd
_refine_ls_weighting_details 'calc w=1/[\s^2^(Fo^2^)+(0.0010P)^2^+0.5000P] where P=(Fo^2^+2Fc^2^)/3'
_refine_ls_weighting_scheme calc
_refine_ls_wR_factor_gt 0.2341
_refine_ls_wR_factor_ref 0.2470
_reflns_number_gt 1654
_reflns_number_total 2896
_reflns_threshold_expression I>2sigma(I)
_cod_data_source_file ol501655g_si_004.cif
_cod_data_source_block chenc-19
_cod_depositor_comments
;
The following automatic conversions were performed:

'_symmetry_cell_setting' value 'Triclinic' changed to 'triclinic'
according to
/usr/data/users/saulius/crontab/automatic-downloads/rss-feeds/ACS/lib/dictionaries/cif_core.dic
dictionary named 'cif_core.dic' version 2.4.2 from 2011-04-26.

Automatic conversion script
Id: cif_fix_values 2281 2013-09-26 08:29:07Z andrius 

 Adding full bibliography for 1517072--1517074.cif.

The following automatic conversions were performed:

'_exptl_crystal_density_meas' value 'none' was changed to '?' - the
value is perceived as not measured.

Automatic conversion script
Id: cif_fix_values 3008 2015-01-20 13:52:24Z robertas 
;
_cod_original_cell_volume 821.9(9)
_cod_original_sg_symbol_H-M P-1
_cod_database_code 1517074

loop_
_symmetry_equiv_pos_as_xyz
'x, y, z'
'-x, -y, -z'

loop_
_atom_site_label
_atom_site_type_symbol
_atom_site_fract_x
_atom_site_fract_y
_atom_site_fract_z
_atom_site_U_iso_or_equiv
_atom_site_adp_type
_atom_site_occupancy
_atom_site_symmetry_multiplicity
_atom_site_calc_flag
_atom_site_refinement_flags
C1 C 0.0112(10) 0.6908(6) 0.3246(3) 0.0434(14) Uani 1 1 d .
C2 C 0.1256(9) 0.5707(6) 0.2702(3) 0.0440(14) Uani 1 1 d .
C3 C 0.1633(9) 0.4226(6) 0.3000(3) 0.0422(14) Uani 1 1 d .
C4 C 0.1106(10) 0.3755(6) 0.3868(3) 0.0490(15) Uani 1 1 d .
H4A H 0.1784 0.4385 0.4161 0.059 Uiso 1 1 calc R
H4B H 0.1928 0.2691 0.3996 0.059 Uiso 1 1 calc R
C5 C -0.1600(11) 0.3904(7) 0.4137(4) 0.0589(17) Uani 1 1 d .
H5A H -0.1837 0.3827 0.4714 0.071 Uiso 1 1 calc R
H5B H -0.2171 0.3056 0.3979 0.071 Uiso 1 1 calc R
C6 C -0.3128(10) 0.5413(7) 0.3793(4) 0.0545(16) Uani 1 1 d .
H6A H -0.3415 0.5326 0.3255 0.065 Uiso 1 1 calc R
H6B H -0.4712 0.5594 0.4107 0.065 Uiso 1 1 calc R
C7 C -0.1956(10) 0.6768(6) 0.3776(3) 0.0450(14) Uani 1 1 d .
C8 C -0.2950(11) 0.7928(7) 0.4256(4) 0.0578(17) Uani 1 1 d .
H8 H -0.4368 0.7855 0.4596 0.069 Uiso 1 1 calc R
C9 C -0.1883(12) 0.9175(7) 0.4238(4) 0.0600(17) Uani 1 1 d .
H9 H -0.2554 0.9926 0.4572 0.072 Uiso 1 1 calc R
C10 C 0.0172(12) 0.9310(7) 0.3728(4) 0.0613(17) Uani 1 1 d .
H10 H 0.0911 1.0149 0.3716 0.074 Uiso 1 1 calc R
C11 C 0.1154(11) 0.8191(6) 0.3226(3) 0.0514(15) Uani 1 1 d .
H11 H 0.2529 0.8301 0.2871 0.062 Uiso 1 1 calc R
C12 C 0.1860(10) 0.6293(6) 0.1866(3) 0.0455(14) Uani 1 1 d .
C13 C 0.4188(11) 0.5835(7) 0.1468(4) 0.0582(17) Uani 1 1 d .
H13 H 0.5406 0.5138 0.1729 0.070 Uiso 1 1 calc R
C14 C 0.4662(13) 0.6422(9) 0.0686(4) 0.072(2) Uani 1 1 d .
H14 H 0.6231 0.6140 0.0430 0.086 Uiso 1 1 calc R
C15 C 0.2918(16) 0.7398(9) 0.0280(4) 0.079(2) Uani 1 1 d .
H15 H 0.3264 0.7749 -0.0255 0.095 Uiso 1 1 calc R
C16 C 0.0625(14) 0.7864(8) 0.0666(4) 0.075(2) Uani 1 1 d .
H16 H -0.0582 0.8557 0.0397 0.089 Uiso 1 1 calc R
C17 C 0.0128(12) 0.7308(7) 0.1444(4) 0.0582(17) Uani 1 1 d .
H17 H -0.1434 0.7625 0.1697 0.070 Uiso 1 1 calc R
C18 C 0.2521(9) 0.2952(6) 0.2496(3) 0.0442(14) Uani 1 1 d .
C19 C 0.1223(11) 0.2744(7) 0.1899(4) 0.0588(17) Uani 1 1 d .
H19 H -0.0220 0.3446 0.1793 0.071 Uiso 1 1 calc R
C20 C 0.2002(13) 0.1525(8) 0.1455(4) 0.0672(19) Uani 1 1 d .
H20 H 0.1068 0.1394 0.1067 0.081 Uiso 1 1 calc R
C21 C 0.4140(12) 0.0523(7) 0.1589(4) 0.0633(18) Uani 1 1 d .
H21 H 0.4705 -0.0287 0.1285 0.076 Uiso 1 1 calc R
C22 C 0.5438(12) 0.0704(8) 0.2165(4) 0.0673(19) Uani 1 1 d .
H22 H 0.6894 0.0004 0.2257 0.081 Uiso 1 1 calc R
C23 C 0.4686(11) 0.1880(7) 0.2617(4) 0.0610(17) Uani 1 1 d .
H23 H 0.5628 0.1970 0.3012 0.073 Uiso 1 1 calc R

loop_
_atom_site_aniso_label
_atom_site_aniso_U_11
_atom_site_aniso_U_22
_atom_site_aniso_U_33
_atom_site_aniso_U_23
_atom_site_aniso_U_13
_atom_site_aniso_U_12
C1 0.042(3) 0.042(3) 0.043(3) -0.009(3) -0.006(3) 0.002(3)
C2 0.032(3) 0.045(3) 0.052(4) -0.010(3) -0.005(2) 0.004(2)
C3 0.033(3) 0.043(3) 0.048(3) -0.009(3) -0.006(2) 0.001(2)
C4 0.056(4) 0.040(3) 0.051(4) -0.009(3) -0.010(3) -0.004(3)
C5 0.066(4) 0.056(4) 0.062(4) -0.018(3) 0.000(3) -0.024(3)
C6 0.045(3) 0.064(4) 0.054(4) -0.012(3) 0.001(3) -0.010(3)
C7 0.039(3) 0.049(3) 0.042(3) -0.008(3) -0.010(3) 0.005(3)
C8 0.052(4) 0.056(4) 0.059(4) -0.018(3) 0.002(3) 0.008(3)
C9 0.068(4) 0.048(4) 0.059(4) -0.021(3) -0.005(3) 0.009(3)
C10 0.072(4) 0.041(3) 0.074(4) -0.012(3) -0.014(4) -0.012(3)
C11 0.054(4) 0.042(3) 0.056(4) -0.006(3) -0.003(3) -0.006(3)
C12 0.046(3) 0.043(3) 0.044(3) -0.014(3) -0.002(3) 0.001(3)
C13 0.045(3) 0.063(4) 0.063(4) -0.012(3) 0.001(3) -0.004(3)
C14 0.065(4) 0.089(5) 0.061(5) -0.023(4) 0.015(4) -0.017(4)
C15 0.114(7) 0.083(5) 0.047(4) 0.000(4) 0.002(4) -0.045(5)
C16 0.087(5) 0.077(5) 0.055(4) 0.002(4) -0.012(4) -0.010(4)
C17 0.060(4) 0.055(4) 0.053(4) -0.010(3) -0.004(3) 0.003(3)
C18 0.041(3) 0.043(3) 0.047(3) -0.009(3) -0.006(3) 0.000(3)
C19 0.052(4) 0.060(4) 0.062(4) -0.019(3) -0.015(3) 0.005(3)
C20 0.076(5) 0.066(4) 0.066(4) -0.029(4) -0.016(4) -0.009(4)
C21 0.070(4) 0.055(4) 0.060(4) -0.022(3) 0.004(3) 0.002(3)
C22 0.062(4) 0.056(4) 0.079(5) -0.021(4) -0.011(4) 0.011(3)
C23 0.047(4) 0.064(4) 0.073(4) -0.020(4) -0.017(3) -0.001(3)

loop_
_atom_type_symbol
_atom_type_description
_atom_type_scat_dispersion_real
_atom_type_scat_dispersion_imag
_atom_type_scat_source
C C 0.0033 0.0016 'International Tables Vol C Tables 4.2.6.8 and 6.1.1.4'
H H 0.0000 0.0000 'International Tables Vol C Tables 4.2.6.8 and 6.1.1.4'

loop_
_geom_angle_atom_site_label_1
_geom_angle_atom_site_label_2
_geom_angle_atom_site_label_3
_geom_angle
C11 C1 C7 118.7(5)
C11 C1 C2 119.4(5)
C7 C1 C2 121.9(5)
C3 C2 C12 125.0(5)
C3 C2 C1 119.1(5)
C12 C2 C1 115.9(5)
C2 C3 C4 120.8(5)
C2 C3 C18 122.9(5)
C4 C3 C18 116.2(5)
C3 C4 C5 113.5(5)
C3 C4 H4A 108.9
C5 C4 H4A 108.9
C3 C4 H4B 108.9
C5 C4 H4B 108.9
H4A C4 H4B 107.7
C4 C5 C6 112.7(5)
C4 C5 H5A 109.0
C6 C5 H5A 109.0
C4 C5 H5B 109.0
C6 C5 H5B 109.0
H5A C5 H5B 107.8
C7 C6 C5 113.5(5)
C7 C6 H6A 108.9
C5 C6 H6A 108.9
C7 C6 H6B 108.9
C5 C6 H6B 108.9
H6A C6 H6B 107.7
C8 C7 C1 119.2(6)
C8 C7 C6 121.4(5)
C1 C7 C6 119.3(5)
C9 C8 C7 121.5(6)
C9 C8 H8 119.3
C7 C8 H8 119.3
C10 C9 C8 119.7(6)
C10 C9 H9 120.2
C8 C9 H9 120.2
C9 C10 C11 119.9(6)
C9 C10 H10 120.1
C11 C10 H10 120.1
C1 C11 C10 121.0(6)
C1 C11 H11 119.5
C10 C11 H11 119.5
C17 C12 C13 117.5(6)
C17 C12 C2 120.8(5)
C13 C12 C2 121.7(5)
C14 C13 C12 119.4(6)
C14 C13 H13 120.3
C12 C13 H13 120.3
C15 C14 C13 121.9(7)
C15 C14 H14 119.0
C13 C14 H14 119.0
C14 C15 C16 119.2(7)
C14 C15 H15 120.4
C16 C15 H15 120.4
C17 C16 C15 119.7(7)
C17 C16 H16 120.2
C15 C16 H16 120.1
C16 C17 C12 122.2(6)
C16 C17 H17 118.9
C12 C17 H17 118.9
C19 C18 C23 116.3(5)
C19 C18 C3 122.2(5)
C23 C18 C3 121.5(5)
C20 C19 C18 122.0(6)
C20 C19 H19 119.0
C18 C19 H19 119.0
C21 C20 C19 119.4(6)
C21 C20 H20 120.3
C19 C20 H20 120.3
C22 C21 C20 119.7(6)
C22 C21 H21 120.2
C20 C21 H21 120.2
C21 C22 C23 121.9(6)
C21 C22 H22 119.0
C23 C22 H22 119.0
C22 C23 C18 120.7(6)
C22 C23 H23 119.7
C18 C23 H23 119.7

loop_
_geom_bond_atom_site_label_1
_geom_bond_atom_site_label_2
_geom_bond_distance
C1 C11 1.392(8)
C1 C7 1.391(7)
C1 C2 1.507(7)
C2 C3 1.329(7)
C2 C12 1.468(8)
C3 C4 1.488(8)
C3 C18 1.489(7)
C4 C5 1.510(8)
C4 H4A 0.9700
C4 H4B 0.9700
C5 C6 1.514(8)
C5 H5A 0.9700
C5 H5B 0.9700
C6 C7 1.496(8)
C6 H6A 0.9700
C6 H6B 0.9700
C7 C8 1.392(8)
C8 C9 1.372(9)
C8 H8 0.9300
C9 C10 1.368(9)
C9 H9 0.9300
C10 C11 1.389(8)
C10 H10 0.9300
C11 H11 0.9300
C12 C17 1.375(8)
C12 C13 1.398(7)
C13 C14 1.373(9)
C13 H13 0.9300
C14 C15 1.350(10)
C14 H14 0.9300
C15 C16 1.375(10)
C15 H15 0.9300
C16 C17 1.362(9)
C16 H16 0.9300
C17 H17 0.9300
C18 C19 1.382(8)
C18 C23 1.391(7)
C19 C20 1.381(8)
C19 H19 0.9300
C20 C21 1.355(8)
C20 H20 0.9300
C21 C22 1.343(9)
C21 H21 0.9300
C22 C23 1.358(9)
C22 H22 0.9300
C23 H23 0.9300
